data_4083047
loop_
_publ_author_name
'Herv\'e, Alexandre'
'Thu\'ery, Pierre'
'Ephritikhine, Michel'
'Berthet, Jean-Claude'

_publ_section_title
;
 Structural Diversity in Cyanido Thorocene Complexes
;
_journal_issue 8
_journal_name_full Organometallics
_journal_page_first 2088
_journal_paper_doi 10.1021/om500252v
_journal_volume 33
_journal_year 2014
_chemical_formula_sum 'C87 H125 N5 Th3'
_chemical_formula_weight 1937.04
_space_group_IT_number 2
_symmetry_cell_setting triclinic
_symmetry_space_group_name_Hall '-P 1'
_symmetry_space_group_name_H-M 'P -1'
_atom_sites_solution_hydrogens geom
_atom_sites_solution_primary direct
_atom_sites_solution_secondary difmap
_audit_creation_method SHELXL-97
_cell_angle_alpha 97.045(2)
_cell_angle_beta 92.420(3)
_cell_angle_gamma 96.205(2)
_cell_formula_units_Z 2
_cell_length_a 12.2097(4)
_cell_length_b 12.4122(5)
_cell_length_c 26.7910(12)
_cell_measurement_reflns_used 223527
_cell_measurement_temperature 150(2)
_cell_measurement_theta_max 30.51
_cell_measurement_theta_min 2.11
_cell_volume 3999.6(3)
_computing_cell_refinement 'HKL2000 (Otwinowski & Minor, 1997)'
_computing_data_collection 'COLLECT (Nonius, 1998)'
_computing_data_reduction 'HKL2000 (Otwinowski & Minor, 1997)'
_computing_molecular_graphics 'SHELXTL (Sheldrick, 2008)'
_computing_publication_material 'SHELXTL (Sheldrick, 2008); PLATON (Spek, 2003)'
_computing_structure_refinement 'SHELXL-97 (Sheldrick, 2008)'
_computing_structure_solution 'SHELXS-97 (Sheldrick, 2008)'
_diffrn_ambient_temperature 150(2)
_diffrn_measured_fraction_theta_full 1.000
_diffrn_measured_fraction_theta_max 1.000
_diffrn_measurement_device_type 'Nonius Kappa-CCD area-detector diffractometer'
_diffrn_measurement_method 'two \f and thirteen \w scans with 2\% steps (743 frames)'
_diffrn_radiation_monochromator graphite
_diffrn_radiation_source 'fine-focus sealed tube'
_diffrn_radiation_type MoK\a
_diffrn_radiation_wavelength 0.71073
_diffrn_reflns_av_R_equivalents 0.0389
_diffrn_reflns_av_unetI/netI 0.0542
_diffrn_reflns_limit_h_max 17
_diffrn_reflns_limit_h_min -17
_diffrn_reflns_limit_k_max 17
_diffrn_reflns_limit_k_min -17
_diffrn_reflns_limit_l_max 38
_diffrn_reflns_limit_l_min -38
_diffrn_reflns_number 223527
_diffrn_reflns_theta_full 30.51
_diffrn_reflns_theta_max 30.51
_diffrn_reflns_theta_min 2.11
_diffrn_standards_decay_% 0
_diffrn_standards_interval_time 0
_diffrn_standards_number 0
_exptl_absorpt_coefficient_mu 5.609
_exptl_absorpt_correction_T_max 0.540
_exptl_absorpt_correction_T_min 0.413
_exptl_absorpt_correction_type multi-scan
_exptl_absorpt_process_details 'SCALEPACK (Otwinowski & Minor, 1997)'
_exptl_crystal_colour 'translucent dark yellow'
_exptl_crystal_density_diffrn 1.608
_exptl_crystal_density_method 'not measured'
_exptl_crystal_description irregular
_exptl_crystal_F_000 1904
_exptl_crystal_size_max 0.18
_exptl_crystal_size_mid 0.15
_exptl_crystal_size_min 0.11
_refine_diff_density_max 1.212
_refine_diff_density_min -1.731
_refine_diff_density_rms 0.142
_refine_ls_extinction_method none
_refine_ls_goodness_of_fit_ref 0.953
_refine_ls_hydrogen_treatment constr
_refine_ls_matrix_type full
_refine_ls_number_parameters 864
_refine_ls_number_reflns 24440
_refine_ls_number_restraints 18
_refine_ls_restrained_S_all 0.957
_refine_ls_R_factor_all 0.0492
_refine_ls_R_factor_gt 0.0293
_refine_ls_shift/su_max 0.002
_refine_ls_shift/su_mean 0.000
_refine_ls_structure_factor_coef Fsqd
_refine_ls_weighting_details 'calc w=1/[\s^2^(Fo^2^)+(0.0254P)^2^] where P=(Fo^2^+2Fc^2^)/3'
_refine_ls_weighting_scheme calc
_refine_ls_wR_factor_gt 0.0555
_refine_ls_wR_factor_ref 0.0594
_reflns_number_gt 18464
_reflns_number_total 24440
_reflns_threshold_expression >2sigma(I)
_cod_data_source_file om500252v_si_003.cif
_cod_data_source_block 3(NBu4)2.py
_cod_depositor_comments 'Adding full bibliography for 4083046--4083050.cif.'
_cod_database_code 4083047

loop_
_symmetry_equiv_pos_as_xyz
'x, y, z'
'-x, -y, -z'

loop_
_atom_site_label
_atom_site_type_symbol
_atom_site_fract_x
_atom_site_fract_y
_atom_site_fract_z
_atom_site_U_iso_or_equiv
_atom_site_adp_type
_atom_site_occupancy
_atom_site_symmetry_multiplicity
_atom_site_calc_flag
_atom_site_refinement_flags
Th1 Th 0.792484(8) 0.127912(8) 0.831951(4) 0.02726(3) Uani 1 1 d .
Th2 Th 0.794679(8) 0.116921(8) 0.594433(4) 0.02712(3) Uani 1 1 d .
Th3 Th 0.322473(8) 0.028725(8) 0.713035(4) 0.02800(3) Uani 1 1 d .
N1 N 0.8097(2) 0.1192(2) 0.73514(11) 0.0507(7) Uani 1 1 d .
N2 N 0.5936(2) 0.0887(2) 0.78912(11) 0.0458(7) Uani 1 1 d .
N3 N 0.71621(18) 0.50233(18) 0.37595(9) 0.0321(5) Uani 1 1 d .
N4 N 0.14608(19) 0.35134(18) 0.10153(9) 0.0315(5) Uani 1 1 d .
N5 N 0.6936(3) 0.8301(3) 0.02044(14) 0.0767(11) Uani 1 1 d .
C1 C 0.8123(3) 0.1179(2) 0.69185(11) 0.0394(7) Uani 1 1 d .
C2 C 0.5084(2) 0.0680(2) 0.76727(12) 0.0356(7) Uani 1 1 d .
C3 C 0.9592(3) 0.3079(2) 0.84133(13) 0.0407(7) Uani 1 1 d .
H3 H 1.0319 0.3094 0.8321 0.049 Uiso 1 1 calc R
C4 C 0.8862(3) 0.3232(2) 0.80172(12) 0.0401(7) Uani 1 1 d .
H4 H 0.9211 0.3332 0.7722 0.048 Uiso 1 1 calc R
C5 C 0.7725(3) 0.3267(2) 0.79706(11) 0.0372(7) Uani 1 1 d .
H5 H 0.7494 0.3394 0.7650 0.045 Uiso 1 1 calc R
C6 C 0.6843(2) 0.3157(2) 0.82861(12) 0.0379(7) Uani 1 1 d .
H6 H 0.6180 0.3280 0.8131 0.046 Uiso 1 1 calc R
C7 C 0.6716(3) 0.2909(2) 0.87749(12) 0.0402(7) Uani 1 1 d .
H7 H 0.5984 0.2836 0.8860 0.048 Uiso 1 1 calc R
C8 C 0.7455(3) 0.2746(2) 0.91670(12) 0.0440(8) Uani 1 1 d .
H8 H 0.7102 0.2585 0.9454 0.053 Uiso 1 1 calc R
C9 C 0.8592(3) 0.2768(3) 0.92243(12) 0.0446(8) Uani 1 1 d .
H9 H 0.8822 0.2664 0.9548 0.053 Uiso 1 1 calc R
C10 C 0.9480(3) 0.2910(3) 0.89145(13) 0.0446(8) Uani 1 1 d .
H10 H 1.0156 0.2885 0.9084 0.053 Uiso 1 1 calc R
C11 C 0.9761(3) 0.0215(3) 0.85977(18) 0.0569(11) Uani 1 1 d .
H11 H 1.0503 0.0486 0.8644 0.068 Uiso 1 1 calc R
C12 C 0.9450(3) -0.0177(3) 0.81023(16) 0.0549(10) Uani 1 1 d .
H12 H 1.0023 -0.0076 0.7889 0.066 Uiso 1 1 calc R
C13 C 0.8477(4) -0.0690(3) 0.78471(14) 0.0547(10) Uani 1 1 d .
H13 H 0.8573 -0.0929 0.7511 0.066 Uiso 1 1 calc R
C14 C 0.7407(3) -0.0925(3) 0.79776(14) 0.0505(9) Uani 1 1 d .
H14 H 0.6948 -0.1258 0.7703 0.061 Uiso 1 1 calc R
C15 C 0.6846(3) -0.0791(3) 0.84119(16) 0.0525(10) Uani 1 1 d .
H15 H 0.6101 -0.1052 0.8360 0.063 Uiso 1 1 calc R
C16 C 0.7131(3) -0.0360(3) 0.89075(15) 0.0530(10) Uani 1 1 d .
H16 H 0.6528 -0.0354 0.9108 0.064 Uiso 1 1 calc R
C17 C 0.8130(3) 0.0072(3) 0.91752(13) 0.0533(9) Uani 1 1 d .
H17 H 0.8046 0.0246 0.9518 0.064 Uiso 1 1 calc R
C18 C 0.9210(3) 0.0298(3) 0.90461(15) 0.0555(10) Uani 1 1 d .
H18 H 0.9684 0.0571 0.9325 0.067 Uiso 1 1 calc R
C19 C 0.8347(3) 0.3238(3) 0.64964(12) 0.0464(8) Uani 1 1 d .
H19 H 0.8364 0.3532 0.6833 0.056 Uiso 1 1 calc R
C20 C 0.7311(3) 0.3206(3) 0.62621(15) 0.0533(10) Uani 1 1 d .
H20 H 0.6778 0.3396 0.6484 0.064 Uiso 1 1 calc R
C21 C 0.6891(3) 0.2947(3) 0.57605(17) 0.0572(11) Uani 1 1 d .
H21 H 0.6134 0.2978 0.5726 0.069 Uiso 1 1 calc R
C22 C 0.7342(3) 0.2660(3) 0.53098(15) 0.0556(10) Uani 1 1 d .
H22 H 0.6828 0.2597 0.5039 0.067 Uiso 1 1 calc R
C23 C 0.8379(3) 0.2439(3) 0.51574(12) 0.0521(9) Uani 1 1 d .
H23 H 0.8399 0.2311 0.4809 0.062 Uiso 1 1 calc R
C24 C 0.9396(3) 0.2362(3) 0.53998(14) 0.0472(9) Uani 1 1 d .
H24 H 0.9913 0.2126 0.5178 0.057 Uiso 1 1 calc R
C25 C 0.9818(2) 0.2560(3) 0.59038(15) 0.0448(9) Uani 1 1 d .
H25 H 1.0542 0.2403 0.5944 0.054 Uiso 1 1 calc R
C26 C 0.9374(3) 0.2944(2) 0.63593(13) 0.0443(8) Uani 1 1 d .
H26 H 0.9885 0.3020 0.6632 0.053 Uiso 1 1 calc R
C27 C 0.8420(3) -0.0910(3) 0.61089(14) 0.0486(9) Uani 1 1 d .
H27 H 0.8917 -0.1148 0.6332 0.058 Uiso 1 1 calc R
C28 C 0.7399(3) -0.0812(3) 0.63094(12) 0.0470(9) Uani 1 1 d .
H28 H 0.7366 -0.1049 0.6625 0.056 Uiso 1 1 calc R
C29 C 0.6412(3) -0.0449(3) 0.61568(13) 0.0479(9) Uani 1 1 d .
H29 H 0.5911 -0.0426 0.6409 0.057 Uiso 1 1 calc R
C30 C 0.5996(2) -0.0111(3) 0.57136(14) 0.0484(9) Uani 1 1 d .
H30 H 0.5290 0.0103 0.5735 0.058 Uiso 1 1 calc R
C31 C 0.6441(3) -0.0034(3) 0.52421(12) 0.0429(8) Uani 1 1 d .
H31 H 0.5934 0.0168 0.5012 0.052 Uiso 1 1 calc R
C32 C 0.7436(3) -0.0180(3) 0.50324(12) 0.0438(8) Uani 1 1 d .
H32 H 0.7422 -0.0075 0.4694 0.053 Uiso 1 1 calc R
C33 C 0.8458(3) -0.0446(3) 0.52020(13) 0.0438(8) Uani 1 1 d .
H33 H 0.8977 -0.0425 0.4958 0.053 Uiso 1 1 calc R
C34 C 0.8879(3) -0.0736(3) 0.56536(15) 0.0496(9) Uani 1 1 d .
H34 H 0.9623 -0.0834 0.5650 0.060 Uiso 1 1 calc R
C35 C 0.3642(3) 0.2453(2) 0.75678(13) 0.0460(8) Uani 1 1 d .
H35 H 0.4020 0.2780 0.7866 0.055 Uiso 1 1 calc R
C36 C 0.2521(3) 0.2141(3) 0.76351(13) 0.0450(8) Uani 1 1 d .
H36 H 0.2337 0.2265 0.7969 0.054 Uiso 1 1 calc R
C37 C 0.1617(3) 0.1679(3) 0.73044(13) 0.0448(8) Uani 1 1 d .
H37 H 0.0964 0.1570 0.7468 0.054 Uiso 1 1 calc R
C38 C 0.1484(3) 0.1347(3) 0.67841(14) 0.0438(8) Uani 1 1 d .
H38 H 0.0749 0.1134 0.6678 0.053 Uiso 1 1 calc R
C39 C 0.2181(3) 0.1257(3) 0.63854(12) 0.0406(8) Uani 1 1 d .
H39 H 0.1797 0.0984 0.6081 0.049 Uiso 1 1 calc R
C40 C 0.3312(3) 0.1476(2) 0.63296(12) 0.0411(7) Uani 1 1 d .
H40 H 0.3514 0.1255 0.6005 0.049 Uiso 1 1 calc R
C41 C 0.4208(3) 0.1953(2) 0.66533(13) 0.0414(8) Uani 1 1 d .
H41 H 0.4873 0.1987 0.6496 0.050 Uiso 1 1 calc R
C42 C 0.4324(3) 0.2392(2) 0.71640(14) 0.0441(8) Uani 1 1 d .
H42 H 0.5035 0.2727 0.7255 0.053 Uiso 1 1 calc R
C43 C 0.3057(3) -0.1370(3) 0.77382(14) 0.0486(8) Uani 1 1 d .
H43 H 0.3180 -0.1334 0.8085 0.058 Uiso 1 1 calc R
C44 C 0.1969(3) -0.1243(3) 0.75970(16) 0.0526(9) Uani 1 1 d .
H44 H 0.1534 -0.1117 0.7870 0.063 Uiso 1 1 calc R
C45 C 0.1400(3) -0.1264(3) 0.71360(17) 0.0533(10) Uani 1 1 d .
H45 H 0.0655 -0.1199 0.7172 0.064 Uiso 1 1 calc R
C46 C 0.1667(3) -0.1357(3) 0.66310(16) 0.0510(10) Uani 1 1 d .
H46 H 0.1050 -0.1382 0.6413 0.061 Uiso 1 1 calc R
C47 C 0.2633(3) -0.1424(2) 0.63745(13) 0.0459(8) Uani 1 1 d .
H47 H 0.2521 -0.1407 0.6030 0.055 Uiso 1 1 calc R
C48 C 0.3739(3) -0.1510(2) 0.65191(13) 0.0415(8) Uani 1 1 d .
H48 H 0.4200 -0.1525 0.6251 0.050 Uiso 1 1 calc R
C49 C 0.4284(2) -0.1577(2) 0.69757(14) 0.0408(8) Uani 1 1 d .
H49 H 0.5024 -0.1670 0.6940 0.049 Uiso 1 1 calc R
C50 C 0.4001(3) -0.1540(2) 0.74769(13) 0.0417(8) Uani 1 1 d .
H50 H 0.4587 -0.1658 0.7689 0.050 Uiso 1 1 calc R
C51 C 0.7928(2) 0.4263(2) 0.39595(12) 0.0349(7) Uani 1 1 d .
H51A H 0.7918 0.3620 0.3713 0.042 Uiso 1 1 calc R
H51B H 0.7639 0.4025 0.4264 0.042 Uiso 1 1 calc R
C52 C 0.9126(2) 0.4762(2) 0.40761(12) 0.0392(7) Uani 1 1 d .
H52A H 0.9409 0.5060 0.3783 0.047 Uiso 1 1 calc R
H52B H 0.9160 0.5354 0.4351 0.047 Uiso 1 1 calc R
C53 C 0.9831(2) 0.3899(3) 0.42210(13) 0.0422(8) Uani 1 1 d .
H53A H 0.9828 0.3329 0.3938 0.051 Uiso 1 1 calc R
H53B H 0.9515 0.3569 0.4500 0.051 Uiso 1 1 calc R
C54 C 1.1027(3) 0.4390(3) 0.43730(13) 0.0516(9) Uani 1 1 d .
H54A H 1.1342 0.4715 0.4097 0.077 Uiso 1 1 calc R
H54B H 1.1451 0.3823 0.4457 0.077 Uiso 1 1 calc R
H54C H 1.1034 0.4937 0.4660 0.077 Uiso 1 1 calc R
C55 C 0.7090(2) 0.6024(2) 0.41380(11) 0.0365(7) Uani 1 1 d .
H55A H 0.7826 0.6404 0.4211 0.044 Uiso 1 1 calc R
H55B H 0.6649 0.6510 0.3982 0.044 Uiso 1 1 calc R
C56 C 0.6604(3) 0.5815(2) 0.46314(12) 0.0389(7) Uani 1 1 d .
H56A H 0.7066 0.5378 0.4807 0.047 Uiso 1 1 calc R
H56B H 0.5876 0.5411 0.4567 0.047 Uiso 1 1 calc R
C57 C 0.6523(3) 0.6898(3) 0.49586(12) 0.0463(8) Uani 1 1 d .
H57A H 0.7260 0.7258 0.5055 0.056 Uiso 1 1 calc R
H57B H 0.6144 0.7369 0.4764 0.056 Uiso 1 1 calc R
C58 C 0.5917(3) 0.6743(3) 0.54243(14) 0.0651(11) Uani 1 1 d .
H58A H 0.5158 0.6481 0.5332 0.098 Uiso 1 1 calc R
H58B H 0.5959 0.7427 0.5638 0.098 Uiso 1 1 calc R
H58C H 0.6246 0.6220 0.5601 0.098 Uiso 1 1 calc R
C59 C 0.6039(2) 0.4361(2) 0.36450(12) 0.0344(7) Uani 1 1 d .
H59A H 0.5858 0.3987 0.3933 0.041 Uiso 1 1 calc R
H59B H 0.6097 0.3805 0.3362 0.041 Uiso 1 1 calc R
C60 C 0.5085(2) 0.5002(2) 0.35222(12) 0.0392(7) Uani 1 1 d .
H60A H 0.5334 0.5554 0.3312 0.047 Uiso 1 1 calc R
H60B H 0.4840 0.5369 0.3831 0.047 Uiso 1 1 calc R
C61 C 0.4124(2) 0.4237(3) 0.32471(12) 0.0413(8) Uani 1 1 d .
H61A H 0.4042 0.3564 0.3399 0.050 Uiso 1 1 calc R
H61B H 0.3449 0.4576 0.3290 0.050 Uiso 1 1 calc R
C62 C 0.4278(3) 0.3966(3) 0.26893(13) 0.0527(9) Uani 1 1 d .
H62A H 0.4267 0.4615 0.2529 0.079 Uiso 1 1 calc R
H62B H 0.3692 0.3427 0.2542 0.079 Uiso 1 1 calc R
H62C H 0.4974 0.3683 0.2643 0.079 Uiso 1 1 calc R
C63 C 0.7583(2) 0.5437(2) 0.32850(11) 0.0347(7) Uani 1 1 d .
H63A H 0.8251 0.5931 0.3376 0.042 Uiso 1 1 calc R
H63B H 0.7038 0.5858 0.3152 0.042 Uiso 1 1 calc R
C64 C 0.7829(3) 0.4567(3) 0.28669(12) 0.0394(7) Uani 1 1 d .
H64A H 0.8438 0.4198 0.2979 0.047 Uiso 1 1 calc R
H64B H 0.7188 0.4029 0.2790 0.047 Uiso 1 1 calc R
C65 C 0.8123(3) 0.5074(3) 0.23977(12) 0.0449(8) Uani 1 1 d .
H65A H 0.7532 0.5482 0.2300 0.054 Uiso 1 1 calc R
H65B H 0.8787 0.5583 0.2472 0.054 Uiso 1 1 calc R
C66 C 0.8309(3) 0.4228(3) 0.19645(13) 0.0506(9) Uani 1 1 d .
H66A H 0.8890 0.3818 0.2060 0.076 Uiso 1 1 calc R
H66B H 0.8513 0.4584 0.1678 0.076 Uiso 1 1 calc R
H66C H 0.7643 0.3742 0.1879 0.076 Uiso 1 1 calc R
C67 C 0.2608(2) 0.3151(2) 0.10262(12) 0.0383(7) Uani 1 1 d .
H67A H 0.2609 0.2551 0.1226 0.046 Uiso 1 1 calc R
H67B H 0.2768 0.2875 0.0686 0.046 Uiso 1 1 calc R
C68 C 0.3526(2) 0.4030(3) 0.12361(13) 0.0427(8) Uani 1 1 d .
H68A H 0.3450 0.4215 0.1594 0.051 Uiso 1 1 calc R
H68B H 0.3457 0.4681 0.1076 0.051 Uiso 1 1 calc R
C69 C 0.4658(3) 0.3670(3) 0.11522(16) 0.0641(11) Uani 1 1 d .
H69A H 0.4743 0.3498 0.0794 0.077 Uiso 1 1 calc R
H69B H 0.4728 0.3014 0.1309 0.077 Uiso 1 1 calc R
C70 C 0.5562(3) 0.4568(4) 0.13755(18) 0.0872(16) Uani 1 1 d .
H70A H 0.5443 0.5239 0.1249 0.131 Uiso 1 1 calc R
H70B H 0.6269 0.4363 0.1282 0.131 Uiso 1 1 calc R
H70C H 0.5543 0.4665 0.1736 0.131 Uiso 1 1 calc R
C71 C 0.1221(2) 0.4083(2) 0.15260(10) 0.0311(6) Uani 1 1 d .
H71A H 0.1770 0.4712 0.1613 0.037 Uiso 1 1 calc R
H71B H 0.0508 0.4354 0.1497 0.037 Uiso 1 1 calc R
C72 C 0.1213(2) 0.3394(2) 0.19538(11) 0.0362(7) Uani 1 1 d .
H72A H 0.1853 0.2993 0.1945 0.043 Uiso 1 1 calc R
H72B H 0.0557 0.2869 0.1915 0.043 Uiso 1 1 calc R
C73 C 0.1230(3) 0.4119(2) 0.24590(11) 0.0365(7) Uani 1 1 d .
H73A H 0.1924 0.4588 0.2510 0.044 Uiso 1 1 calc R
H73B H 0.0641 0.4583 0.2449 0.044 Uiso 1 1 calc R
C74 C 0.1090(3) 0.3465(3) 0.29011(12) 0.0479(8) Uani 1 1 d .
H74A H 0.0384 0.3032 0.2863 0.072 Uiso 1 1 calc R
H74B H 0.1135 0.3956 0.3209 0.072 Uiso 1 1 calc R
H74C H 0.1663 0.2994 0.2910 0.072 Uiso 1 1 calc R
C75 C 0.0655(2) 0.2491(2) 0.08615(11) 0.0360(7) Uani 1 1 d .
H75A H 0.0853 0.2141 0.0539 0.043 Uiso 1 1 calc R
H75B H 0.0739 0.1988 0.1107 0.043 Uiso 1 1 calc R
C76 C -0.0551(2) 0.2685(3) 0.08171(12) 0.0418(8) Uani 1 1 d .
H76A H -0.0647 0.3178 0.0569 0.050 Uiso 1 1 calc R
H76B H -0.0762 0.3028 0.1138 0.050 Uiso 1 1 calc R
C77 C -0.1298(3) 0.1618(3) 0.06629(14) 0.0529(9) Uani 1 1 d .
H77A H -0.1084 0.1278 0.0342 0.063 Uiso 1 1 calc R
H77B H -0.1193 0.1124 0.0910 0.063 Uiso 1 1 calc R
C78 C -0.2501(3) 0.1784(3) 0.06184(15) 0.0598(10) Uani 1 1 d .
H78A H -0.2721 0.2109 0.0937 0.090 Uiso 1 1 calc R
H78B H -0.2935 0.1091 0.0523 0.090 Uiso 1 1 calc R
H78C H -0.2614 0.2256 0.0367 0.090 Uiso 1 1 calc R
C79 C 0.1376(2) 0.4343(2) 0.06447(11) 0.0341(7) Uani 1 1 d .
H79A H 0.0676 0.4639 0.0682 0.041 Uiso 1 1 calc R
H79B H 0.1956 0.4940 0.0737 0.041 Uiso 1 1 calc R
C80 C 0.1457(3) 0.3915(3) 0.00956(12) 0.0526(9) Uani 1 1 d U
H80A H 0.0743 0.3551 -0.0039 0.063 Uiso 1 1 calc R
H80B H 0.1980 0.3379 0.0069 0.063 Uiso 1 1 calc R
C81 C 0.1817(3) 0.4812(3) -0.02173(14) 0.0604(10) Uani 1 1 d U
H81A H 0.1459 0.5456 -0.0113 0.072 Uiso 1 1 calc R
H81B H 0.1609 0.4572 -0.0570 0.072 Uiso 1 1 calc R
C82 C 0.3089(4) 0.5090(4) -0.01440(19) 0.0953(14) Uani 1 1 d U
H82A H 0.3289 0.5331 0.0205 0.143 Uiso 1 1 calc R
H82B H 0.3325 0.5659 -0.0341 0.143 Uiso 1 1 calc R
H82C H 0.3439 0.4451 -0.0251 0.143 Uiso 1 1 calc R
C83 C 0.5928(4) 0.8522(3) 0.01153(15) 0.0679(12) Uani 1 1 d .
H83 H 0.5639 0.8388 -0.0216 0.081 Uiso 1 1 calc R
C84 C 0.5272(3) 0.8932(3) 0.04709(16) 0.0636(11) Uani 1 1 d .
H84 H 0.4567 0.9085 0.0382 0.076 Uiso 1 1 calc R
C85 C 0.5662(4) 0.9114(3) 0.09581(16) 0.0657(11) Uani 1 1 d .
H85 H 0.5228 0.9379 0.1212 0.079 Uiso 1 1 calc R
C86 C 0.6721(4) 0.8897(4) 0.10661(16) 0.0761(13) Uani 1 1 d .
H86 H 0.7027 0.9021 0.1395 0.091 Uiso 1 1 calc R
C87 C 0.7317(4) 0.8489(4) 0.06745(19) 0.0825(14) Uani 1 1 d .
H87 H 0.8031 0.8340 0.0749 0.099 Uiso 1 1 calc R

loop_
_atom_site_aniso_label
_atom_site_aniso_U_11
_atom_site_aniso_U_22
_atom_site_aniso_U_33
_atom_site_aniso_U_23
_atom_site_aniso_U_13
_atom_site_aniso_U_12
Th1 0.03209(6) 0.02273(5) 0.02658(6) 0.00247(4) -0.00273(4) 0.00384(4)
Th2 0.02784(5) 0.02612(5) 0.02675(6) 0.00271(4) 0.00047(4) 0.00123(4)
Th3 0.02733(5) 0.02183(5) 0.03444(6) 0.00291(4) -0.00193(4) 0.00315(4)
N1 0.077(2) 0.0286(15) 0.0448(18) 0.0031(12) 0.0019(15) 0.0007(14)
N2 0.0564(17) 0.0254(14) 0.0555(18) 0.0066(12) -0.0057(14) 0.0066(12)
N3 0.0356(13) 0.0230(12) 0.0373(14) 0.0041(10) 0.0006(11) 0.0020(10)
N4 0.0370(13) 0.0256(12) 0.0315(13) 0.0016(10) -0.0046(10) 0.0064(10)
N5 0.077(3) 0.094(3) 0.060(2) -0.007(2) 0.013(2) 0.030(2)
C1 0.069(2) 0.0229(15) 0.0233(16) 0.0021(12) -0.0033(14) -0.0039(14)
C2 0.0347(16) 0.0233(15) 0.0466(19) 0.0040(13) -0.0160(14) 0.0005(12)
C3 0.0353(16) 0.0307(17) 0.052(2) -0.0046(14) 0.0005(15) -0.0013(13)
C4 0.054(2) 0.0267(16) 0.0379(18) 0.0032(13) 0.0054(15) -0.0041(14)
C5 0.059(2) 0.0237(15) 0.0281(16) 0.0013(12) -0.0080(14) 0.0054(13)
C6 0.0394(17) 0.0249(15) 0.048(2) -0.0009(14) -0.0095(15) 0.0069(12)
C7 0.0407(17) 0.0313(17) 0.047(2) -0.0038(14) 0.0067(15) 0.0065(13)
C8 0.068(2) 0.0294(17) 0.0336(18) -0.0018(13) 0.0096(16) 0.0033(15)
C9 0.064(2) 0.0353(18) 0.0324(17) -0.0006(14) -0.0133(16) 0.0094(16)
C10 0.0460(19) 0.0333(18) 0.050(2) -0.0035(15) -0.0179(16) 0.0037(14)
C11 0.0346(18) 0.040(2) 0.100(3) 0.024(2) -0.009(2) 0.0098(15)
C12 0.059(2) 0.045(2) 0.071(3) 0.022(2) 0.027(2) 0.0236(18)
C13 0.095(3) 0.0322(19) 0.041(2) 0.0015(15) 0.007(2) 0.0283(19)
C14 0.070(2) 0.0244(17) 0.055(2) 0.0029(15) -0.021(2) 0.0043(16)
C15 0.0393(18) 0.039(2) 0.083(3) 0.031(2) -0.0112(19) -0.0008(15)
C16 0.055(2) 0.046(2) 0.069(3) 0.0295(19) 0.026(2) 0.0231(17)
C17 0.090(3) 0.037(2) 0.0372(19) 0.0079(15) 0.0075(19) 0.0205(19)
C18 0.069(3) 0.036(2) 0.059(2) 0.0065(17) -0.029(2) 0.0079(17)
C19 0.076(3) 0.0298(17) 0.0312(17) 0.0012(13) 0.0065(17) -0.0032(16)
C20 0.058(2) 0.0312(18) 0.075(3) 0.0088(18) 0.027(2) 0.0147(16)
C21 0.0376(19) 0.041(2) 0.096(3) 0.021(2) -0.009(2) 0.0097(15)
C22 0.065(2) 0.044(2) 0.056(2) 0.0190(18) -0.028(2) -0.0024(18)
C23 0.086(3) 0.0371(19) 0.0292(18) 0.0063(14) -0.0006(18) -0.0101(18)
C24 0.057(2) 0.0286(17) 0.056(2) 0.0033(15) 0.0298(18) -0.0033(15)
C25 0.0269(15) 0.0299(17) 0.078(3) 0.0172(17) 0.0007(16) -0.0049(12)
C26 0.055(2) 0.0304(17) 0.043(2) 0.0104(14) -0.0179(17) -0.0143(15)
C27 0.061(2) 0.0270(17) 0.055(2) -0.0018(15) -0.0187(19) 0.0085(15)
C28 0.070(2) 0.0322(18) 0.0341(18) 0.0053(14) -0.0058(17) -0.0127(16)
C29 0.048(2) 0.045(2) 0.044(2) -0.0031(16) 0.0184(16) -0.0176(16)
C30 0.0251(15) 0.050(2) 0.065(2) -0.0020(18) -0.0020(15) -0.0058(14)
C31 0.0442(19) 0.0422(19) 0.0371(18) 0.0001(14) -0.0143(15) -0.0069(15)
C32 0.057(2) 0.0404(19) 0.0284(17) -0.0045(14) -0.0007(15) -0.0101(16)
C33 0.0443(19) 0.0346(18) 0.048(2) -0.0110(15) 0.0170(16) -0.0011(14)
C34 0.0413(19) 0.0368(19) 0.068(3) -0.0066(17) -0.0022(18) 0.0072(15)
C35 0.059(2) 0.0279(17) 0.049(2) -0.0052(14) -0.0187(17) 0.0145(15)
C36 0.064(2) 0.0362(18) 0.0376(18) 0.0015(14) 0.0036(16) 0.0235(16)
C37 0.0455(19) 0.0338(18) 0.060(2) 0.0106(16) 0.0122(16) 0.0172(14)
C38 0.0357(17) 0.0345(18) 0.062(2) 0.0091(16) -0.0114(16) 0.0094(13)
C39 0.0465(19) 0.0355(18) 0.0390(18) 0.0032(14) -0.0147(15) 0.0091(14)
C40 0.055(2) 0.0322(17) 0.0371(18) 0.0092(14) -0.0001(15) 0.0057(14)
C41 0.0400(17) 0.0323(17) 0.054(2) 0.0154(15) 0.0015(15) 0.0014(13)
C42 0.0412(18) 0.0276(17) 0.061(2) 0.0095(15) -0.0142(17) -0.0030(13)
C43 0.068(2) 0.0308(18) 0.048(2) 0.0106(15) 0.0057(18) 0.0049(16)
C44 0.056(2) 0.0328(19) 0.073(3) 0.0108(17) 0.030(2) 0.0044(15)
C45 0.0268(16) 0.0321(18) 0.100(3) 0.0074(19) 0.0095(19) -0.0024(13)
C46 0.0362(18) 0.0278(17) 0.082(3) -0.0086(17) -0.0233(19) 0.0017(13)
C47 0.067(2) 0.0234(16) 0.0432(19) -0.0046(14) -0.0106(17) 0.0042(15)
C48 0.0498(19) 0.0228(15) 0.050(2) -0.0040(14) 0.0130(16) 0.0008(13)
C49 0.0305(15) 0.0217(15) 0.070(2) 0.0029(15) 0.0055(16) 0.0031(12)
C50 0.0431(18) 0.0240(16) 0.058(2) 0.0082(14) -0.0141(16) 0.0046(13)
C51 0.0392(16) 0.0252(15) 0.0400(17) 0.0067(13) -0.0020(13) 0.0010(12)
C52 0.0412(17) 0.0327(17) 0.0426(18) 0.0065(14) -0.0015(14) -0.0014(13)
C53 0.0421(18) 0.0391(19) 0.047(2) 0.0160(15) -0.0007(15) 0.0003(14)
C54 0.048(2) 0.057(2) 0.048(2) 0.0060(17) -0.0116(16) 0.0054(17)
C55 0.0381(16) 0.0239(15) 0.0448(18) -0.0014(13) -0.0007(14) -0.0002(12)
C56 0.0442(17) 0.0283(16) 0.0411(18) -0.0002(13) -0.0017(14) -0.0035(13)
C57 0.055(2) 0.0358(18) 0.044(2) -0.0015(15) 0.0059(16) -0.0076(15)
C58 0.085(3) 0.047(2) 0.057(2) -0.0110(19) 0.019(2) -0.009(2)
C59 0.0345(15) 0.0260(15) 0.0405(17) 0.0018(13) 0.0019(13) -0.0030(12)
C60 0.0374(16) 0.0305(17) 0.048(2) 0.0004(14) 0.0005(14) 0.0044(13)
C61 0.0347(16) 0.0373(18) 0.051(2) 0.0019(15) -0.0027(15) 0.0052(13)
C62 0.056(2) 0.056(2) 0.046(2) 0.0003(17) -0.0062(17) 0.0163(18)
C63 0.0371(16) 0.0272(15) 0.0409(17) 0.0092(13) 0.0011(13) 0.0036(12)
C64 0.0415(17) 0.0345(17) 0.0429(19) 0.0063(14) 0.0036(14) 0.0059(13)
C65 0.0467(19) 0.043(2) 0.048(2) 0.0100(16) 0.0096(16) 0.0099(15)
C66 0.052(2) 0.059(2) 0.043(2) 0.0053(17) 0.0089(16) 0.0148(17)
C67 0.0415(17) 0.0330(17) 0.0413(18) 0.0034(14) -0.0028(14) 0.0125(13)
C68 0.0409(17) 0.0418(19) 0.0448(19) 0.0037(15) -0.0044(15) 0.0066(14)
C69 0.044(2) 0.076(3) 0.072(3) 0.004(2) -0.0054(19) 0.0128(19)
C70 0.042(2) 0.135(5) 0.081(3) 0.004(3) -0.002(2) 0.005(3)
C71 0.0360(15) 0.0267(15) 0.0297(15) 0.0005(12) -0.0031(12) 0.0051(12)
C72 0.0424(17) 0.0278(16) 0.0374(17) 0.0024(13) -0.0024(14) 0.0036(13)
C73 0.0402(16) 0.0324(17) 0.0366(17) 0.0045(13) -0.0014(13) 0.0044(13)
C74 0.059(2) 0.044(2) 0.0385(19) 0.0050(15) 0.0022(16) -0.0054(16)
C75 0.0482(18) 0.0231(15) 0.0345(16) -0.0009(12) -0.0054(14) 0.0025(13)
C76 0.0454(18) 0.0369(18) 0.0418(19) 0.0055(14) -0.0069(15) 0.0018(14)
C77 0.057(2) 0.042(2) 0.056(2) 0.0076(17) -0.0142(18) -0.0052(16)
C78 0.050(2) 0.063(3) 0.063(3) 0.016(2) -0.0119(19) -0.0102(18)
C79 0.0418(17) 0.0287(16) 0.0325(16) 0.0065(12) -0.0030(13) 0.0060(12)
C80 0.078(2) 0.0432(19) 0.0371(18) 0.0025(15) 0.0040(17) 0.0101(17)
C81 0.092(3) 0.049(2) 0.0421(19) 0.0118(16) 0.0013(19) 0.0112(19)
C82 0.125(3) 0.078(3) 0.080(3) 0.004(2) 0.031(3) -0.002(3)
C83 0.088(3) 0.069(3) 0.046(2) 0.001(2) -0.004(2) 0.022(2)
C84 0.051(2) 0.066(3) 0.072(3) 0.004(2) -0.002(2) 0.0055(19)
C85 0.079(3) 0.065(3) 0.058(3) 0.012(2) 0.033(2) 0.013(2)
C86 0.113(4) 0.069(3) 0.047(2) -0.004(2) -0.012(2) 0.035(3)
C87 0.069(3) 0.086(4) 0.091(4) -0.014(3) -0.010(3) 0.038(3)

loop_
_atom_type_symbol
_atom_type_description
_atom_type_scat_dispersion_real
_atom_type_scat_dispersion_imag
_atom_type_scat_source
C C 0.0033 0.0016 'International Tables Vol C Tables 4.2.6.8 and 6.1.1.4'
H H 0.0000 0.0000 'International Tables Vol C Tables 4.2.6.8 and 6.1.1.4'
N N 0.0061 0.0033 'International Tables Vol C Tables 4.2.6.8 and 6.1.1.4'
Th Th -7.2400 8.8979 'International Tables Vol C Tables 4.2.6.8 and 6.1.1.4'

loop_
_geom_angle_atom_site_label_1
_geom_angle_atom_site_label_2
_geom_angle_atom_site_label_3
_geom_angle
N1 Th1 N2 72.22(9)
N1 Th1 C12 75.61(11)
N2 Th1 C12 120.02(11)
N1 Th1 C14 76.77(10)
N2 Th1 C14 68.95(9)
C12 Th1 C14 55.07(12)
N1 Th1 C5 67.15(9)
N2 Th1 C5 79.80(8)
C12 Th1 C5 129.50(10)
C14 Th1 C5 137.98(9)
N1 Th1 C13 65.06(9)
N2 Th1 C13 90.93(11)
C12 Th1 C13 29.18(11)
C14 Th1 C13 28.73(11)
C5 Th1 C13 131.88(10)
N1 Th1 C4 66.21(9)
N2 Th1 C4 106.46(9)
C12 Th1 C4 104.69(10)
C14 Th1 C4 141.80(11)
C5 Th1 C4 29.00(9)
C13 Th1 C4 119.23(11)
N1 Th1 C15 102.35(11)
N2 Th1 C15 65.49(9)
C12 Th1 C15 74.07(11)
C14 Th1 C15 28.60(11)
C5 Th1 C15 145.22(9)
C13 Th1 C15 54.49(12)
C4 Th1 C15 168.15(11)
N1 Th1 C6 88.20(9)
N2 Th1 C6 66.13(8)
C12 Th1 C6 158.59(10)
C14 Th1 C6 135.05(9)
C5 Th1 C6 29.09(9)
C13 Th1 C6 149.63(10)
C4 Th1 C6 55.14(9)
C15 Th1 C6 123.94(10)
N1 Th1 C7 116.48(9)
N2 Th1 C7 73.73(9)
C12 Th1 C7 165.05(11)
C14 Th1 C7 133.75(11)
C5 Th1 C7 55.12(9)
C13 Th1 C7 162.31(11)
C4 Th1 C7 74.60(9)
C15 Th1 C7 109.73(11)
C6 Th1 C7 28.65(9)
N1 Th1 C3 86.55(9)
N2 Th1 C3 134.31(9)
C12 Th1 C3 91.45(11)
C14 Th1 C3 145.20(11)
C5 Th1 C3 54.56(9)
C13 Th1 C3 116.48(11)
C4 Th1 C3 28.82(9)
C15 Th1 C3 160.20(9)
C6 Th1 C3 73.40(9)
C7 Th1 C3 81.03(9)
N1 Th1 C16 130.39(11)
N2 Th1 C16 83.24(10)
C12 Th1 C16 80.97(10)
C14 Th1 C16 54.08(12)
C5 Th1 C16 149.52(10)
C13 Th1 C16 73.18(11)
C4 Th1 C16 163.32(11)
C15 Th1 C16 28.42(11)
C6 Th1 C16 120.43(10)
C7 Th1 C16 95.84(10)
C3 Th1 C16 137.56(11)
N1 Th1 C11 101.19(12)
N2 Th1 C11 141.95(10)
C12 Th1 C11 28.45(11)
C14 Th1 C11 73.06(10)
C5 Th1 C11 133.41(10)
C13 Th1 C11 54.28(12)
C4 Th1 C11 104.42(10)
C15 Th1 C11 80.22(10)
C6 Th1 C11 151.89(10)
C7 Th1 C11 136.70(12)
C3 Th1 C11 80.71(10)
C16 Th1 C11 72.93(10)
N1 Th1 C8 140.62(9)
N2 Th1 C8 98.15(9)
C12 Th1 C8 136.56(11)
C14 Th1 C8 136.58(11)
C5 Th1 C8 73.61(9)
C13 Th1 C8 154.31(10)
C4 Th1 C8 81.19(9)
C15 Th1 C8 108.00(11)
C6 Th1 C8 54.08(9)
C7 Th1 C8 28.67(9)
C3 Th1 C8 73.16(10)
C16 Th1 C8 84.03(10)
C11 Th1 C8 108.10(12)
N1 Th1 C9 138.81(9)
N2 Th1 C9 125.97(9)
C12 Th1 C9 111.66(12)
C14 Th1 C9 141.87(10)
C5 Th1 C9 79.50(9)
C13 Th1 C9 138.05(10)
C4 Th1 C9 72.87(9)
C15 Th1 C9 118.75(11)
C6 Th1 C9 71.79(9)
C7 Th1 C9 53.57(9)
C3 Th1 C9 53.70(10)
C16 Th1 C9 90.45(11)
C11 Th1 C9 84.21(11)
C8 Th1 C9 27.93(9)
N1 Th1 C10 114.49(10)
N2 Th1 C10 144.61(9)
C12 Th1 C10 94.78(11)
C14 Th1 C10 145.64(10)
C5 Th1 C10 72.38(9)
C13 Th1 C10 123.95(11)
C4 Th1 C10 53.94(9)
C15 Th1 C10 137.58(10)
C6 Th1 C10 79.08(9)
C7 Th1 C10 72.53(9)
C3 Th1 C10 28.16(9)
C16 Th1 C10 110.49(11)
C11 Th1 C10 72.90(10)
C8 Th1 C10 53.48(10)
C9 Th1 C10 28.07(10)
N1 Th1 C17 144.26(9)
N2 Th1 C17 110.99(10)
C12 Th1 C17 72.46(11)
C14 Th1 C17 72.03(10)
C5 Th1 C17 148.06(9)
C13 Th1 C17 79.22(10)
C4 Th1 C17 137.84(10)
C15 Th1 C17 53.55(11)
C6 Th1 C17 126.45(10)
C7 Th1 C17 97.81(10)
C3 Th1 C17 109.68(11)
C16 Th1 C17 28.35(11)
C11 Th1 C17 53.28(12)
C8 Th1 C17 75.09(9)
C9 Th1 C17 69.84(10)
C10 Th1 C17 84.03(10)
N1 Th1 C18 128.83(11)
N2 Th1 C18 136.01(10)
C12 Th1 C18 53.60(12)
C14 Th1 C18 78.81(10)
C5 Th1 C18 141.32(9)
C13 Th1 C18 71.99(11)
C4 Th1 C18 117.33(10)
C15 Th1 C18 71.80(10)
C6 Th1 C18 138.35(10)
C7 Th1 C18 112.97(11)
C3 Th1 C18 88.79(10)
C16 Th1 C18 53.29(11)
C11 Th1 C18 28.13(11)
C8 Th1 C18 85.01(11)
C9 Th1 C18 67.42(10)
C10 Th1 C18 68.99(9)
C17 Th1 C18 27.57(11)
C1 Th2 C30 100.77(11)
C1 Th2 C25 94.99(11)
C30 Th2 C25 163.95(11)
C1 Th2 C29 74.06(10)
C30 Th2 C29 29.81(10)
C25 Th2 C29 165.07(11)
C1 Th2 C26 70.92(9)
C30 Th2 C26 158.22(11)
C25 Th2 C26 29.80(10)
C29 Th2 C26 144.22(10)
C1 Th2 C31 129.70(10)
C30 Th2 C31 29.77(10)
C25 Th2 C31 135.08(11)
C29 Th2 C31 55.87(10)
C26 Th2 C31 156.55(10)
C1 Th2 C21 107.35(12)
C30 Th2 C21 88.44(11)
C25 Th2 C21 83.98(10)
C29 Th2 C21 108.73(11)
C26 Th2 C21 75.56(10)
C31 Th2 C21 86.15(11)
C1 Th2 C24 124.68(10)
C30 Th2 C24 134.36(11)
C25 Th2 C24 29.71(10)
C29 Th2 C24 159.59(10)
C26 Th2 C24 56.00(10)
C31 Th2 C24 105.55(10)
C21 Th2 C24 75.33(11)
C1 Th2 C20 79.67(11)
C30 Th2 C20 103.45(11)
C25 Th2 C20 76.32(10)
C29 Th2 C20 110.75(11)
C26 Th2 C20 55.84(11)
C31 Th2 C20 111.77(11)
C21 Th2 C20 29.44(11)
C24 Th2 C20 82.86(10)
C1 Th2 C34 98.93(11)
C30 Th2 C34 84.42(10)
C25 Th2 C34 96.16(10)
C29 Th2 C34 76.03(11)
C26 Th2 C34 116.35(10)
C31 Th2 C34 75.13(10)
C21 Th2 C34 153.62(13)
C24 Th2 C34 91.74(11)
C20 Th2 C34 172.14(10)
C1 Th2 C28 63.06(9)
C30 Th2 C28 56.00(11)
C25 Th2 C28 136.32(10)
C29 Th2 C28 29.32(10)
C26 Th2 C28 129.36(9)
C31 Th2 C28 74.09(10)
C21 Th2 C28 136.94(11)
C24 Th2 C28 146.41(11)
C20 Th2 C28 129.29(11)
C34 Th2 C28 55.20(11)
C1 Th2 C19 65.22(9)
C30 Th2 C19 129.02(11)
C25 Th2 C19 56.00(11)
C29 Th2 C19 124.64(10)
C26 Th2 C19 29.22(10)
C31 Th2 C19 140.44(11)
C21 Th2 C19 55.09(11)
C24 Th2 C19 74.56(10)
C20 Th2 C19 28.84(10)
C34 Th2 C19 143.85(11)
C28 Th2 C19 127.53(9)
C1 Th2 C33 127.68(10)
C30 Th2 C33 76.29(10)
C25 Th2 C33 96.44(10)
C29 Th2 C33 82.95(10)
C26 Th2 C33 124.98(10)
C31 Th2 C33 55.35(10)
C21 Th2 C33 124.53(12)
C24 Th2 C33 78.67(10)
C20 Th2 C33 152.53(11)
C34 Th2 C33 29.11(10)
C28 Th2 C33 73.91(10)
C19 Th2 C33 152.15(10)
C1 Th2 C27 73.53(10)
C30 Th2 C27 75.98(10)
C25 Th2 C27 111.80(10)
C29 Th2 C27 55.85(11)
C26 Th2 C27 118.64(10)
C31 Th2 C27 81.70(10)
C21 Th2 C27 164.18(11)
C24 Th2 C27 117.69(11)
C20 Th2 C27 152.47(11)
C34 Th2 C27 29.04(11)
C28 Th2 C27 28.87(10)
C19 Th2 C27 134.41(10)
C33 Th2 C27 54.84(11)
C1 Th2 C32 143.54(9)
C30 Th2 C32 55.96(10)
C25 Th2 C32 111.53(11)
C29 Th2 C32 74.74(10)
C26 Th2 C32 140.67(10)
C31 Th2 C32 28.80(10)
C21 Th2 C32 100.15(12)
C24 Th2 C32 84.87(10)
C20 Th2 C32 129.52(11)
C34 Th2 C32 55.17(11)
C28 Th2 C32 80.52(10)
C19 Th2 C32 150.84(10)
C33 Th2 C32 28.99(10)
C27 Th2 C32 73.57(10)
C1 Th2 C22 134.46(11)
C30 Th2 C22 91.22(11)
C25 Th2 C22 75.42(10)
C29 Th2 C22 119.48(11)
C26 Th2 C22 81.81(9)
C31 Th2 C22 75.20(10)
C21 Th2 C22 28.59(12)
C24 Th2 C22 55.30(11)
C20 Th2 C22 54.80(12)
C34 Th2 C22 126.05(12)
C28 Th2 C22 147.13(10)
C19 Th2 C22 73.11(10)
C33 Th2 C22 97.79(12)
C27 Th2 C22 151.59(11)
C32 Th2 C22 78.24(11)
C1 Th2 C23 144.06(9)
C30 Th2 C23 108.66(11)
C25 Th2 C23 55.57(11)
C29 Th2 C23 138.27(11)
C26 Th2 C23 74.17(10)
C31 Th2 C23 83.35(10)
C21 Th2 C23 54.68(12)
C24 Th2 C23 28.94(10)
C20 Th2 C23 73.87(11)
C34 Th2 C23 103.95(12)
C28 Th2 C23 152.33(10)
C19 Th2 C23 80.14(10)
C33 Th2 C23 80.18(10)
C27 Th2 C23 132.98(12)
C32 Th2 C23 72.06(10)
C22 Th2 C23 28.70(11)
C2 Th3 C48 97.33(10)
C2 Th3 C40 110.05(9)
C48 Th3 C40 90.08(10)
C2 Th3 C41 81.50(9)
C48 Th3 C41 100.92(10)
C40 Th3 C41 29.43(9)
C2 Th3 C47 126.86(10)
C48 Th3 C47 29.62(10)
C40 Th3 C47 82.23(10)
C41 Th3 C47 105.16(10)
C2 Th3 C36 89.62(10)
C48 Th3 C36 172.13(10)
C40 Th3 C36 84.04(10)
C41 Th3 C36 76.37(10)
C47 Th3 C36 143.51(10)
C2 Th3 C44 104.49(11)
C48 Th3 C44 83.89(10)
C40 Th3 C44 145.42(11)
C41 Th3 C44 171.90(10)
C47 Th3 C44 75.81(11)
C36 Th3 C44 97.99(11)
C2 Th3 C49 73.06(9)
C48 Th3 C49 29.07(9)
C40 Th3 C49 113.08(10)
C41 Th3 C49 112.01(10)
C47 Th3 C49 55.30(10)
C36 Th3 C49 158.75(10)
C44 Th3 C49 75.31(10)
C2 Th3 C37 119.13(10)
C48 Th3 C37 143.48(10)
C40 Th3 C37 76.16(10)
C41 Th3 C37 83.57(10)
C47 Th3 C37 114.01(10)
C36 Th3 C37 29.54(10)
C44 Th3 C37 88.70(10)
C49 Th3 C37 162.35(10)
C2 Th3 C43 77.71(10)
C48 Th3 C43 75.87(10)
C40 Th3 C43 164.92(10)
C41 Th3 C43 158.31(10)
C47 Th3 C43 82.82(10)
C36 Th3 C43 109.40(10)
C44 Th3 C43 29.22(10)
C49 Th3 C43 55.71(10)
C37 Th3 C43 112.02(10)
C2 Th3 C35 67.40(9)
C48 Th3 C35 152.71(10)
C40 Th3 C35 75.38(10)
C41 Th3 C35 55.87(11)
C47 Th3 C35 157.00(10)
C36 Th3 C35 29.41(10)
C44 Th3 C35 121.01(11)
C49 Th3 C35 139.82(9)
C37 Th3 C35 55.62(10)
C43 Th3 C35 119.69(10)
C2 Th3 C45 132.48(11)
C48 Th3 C45 75.40(10)
C40 Th3 C45 116.75(11)
C41 Th3 C45 145.91(11)
C47 Th3 C45 55.61(12)
C36 Th3 C45 102.58(11)
C44 Th3 C45 28.97(11)
C49 Th3 C45 81.46(9)
C37 Th3 C45 80.92(10)
C43 Th3 C45 54.84(11)
C35 Th3 C45 131.73(11)
C2 Th3 C39 136.33(9)
C48 Th3 C39 97.09(10)
C40 Th3 C39 29.22(9)
C41 Th3 C39 55.34(9)
C47 Th3 C39 76.34(9)
C36 Th3 C39 75.25(9)
C44 Th3 C39 117.90(11)
C49 Th3 C39 125.83(10)
C37 Th3 C39 55.61(10)
C43 Th3 C39 145.91(10)
C35 Th3 C39 81.51(9)
C45 Th3 C39 91.07(11)
C2 Th3 C42 64.18(9)
C48 Th3 C42 124.50(10)
C40 Th3 C42 55.48(9)
C41 Th3 C42 29.31(10)
C47 Th3 C42 134.41(11)
C36 Th3 C42 55.63(11)
C44 Th3 C42 149.35(11)
C49 Th3 C42 122.90(9)
C37 Th3 C42 74.74(10)
C43 Th3 C42 137.79(10)
C35 Th3 C42 28.92(10)
C45 Th3 C42 155.59(10)
C39 Th3 C42 73.70(9)
C2 Th3 C50 64.82(9)
C48 Th3 C50 55.43(10)
C40 Th3 C50 141.90(10)
C41 Th3 C50 132.90(10)
C47 Th3 C50 74.37(10)
C36 Th3 C50 131.66(10)
C44 Th3 C50 55.20(10)
C49 Th3 C50 29.09(10)
C37 Th3 C50 140.97(10)
C43 Th3 C50 29.04(10)
C35 Th3 C50 127.41(9)
C45 Th3 C50 73.36(10)
C39 Th3 C50 150.68(9)
C42 Th3 C50 128.27(9)
C2 Th3 C38 141.27(9)
C48 Th3 C38 116.74(10)
C40 Th3 C38 55.56(10)
C41 Th3 C38 74.74(9)
C47 Th3 C38 89.17(10)
C36 Th3 C38 55.50(10)
C44 Th3 C38 97.30(11)
C49 Th3 C38 144.47(10)
C37 Th3 C38 29.14(10)
C43 Th3 C38 126.17(10)
C35 Th3 C38 73.96(9)
C45 Th3 C38 76.98(10)
C39 Th3 C38 28.91(10)
C42 Th3 C38 80.78(9)
C50 Th3 C38 150.34(9)
C2 Th3 C46 144.68(9)
C48 Th3 C46 55.49(10)
C40 Th3 C46 93.56(11)
C41 Th3 C46 122.25(11)
C47 Th3 C46 29.01(11)
C36 Th3 C46 119.52(10)
C44 Th3 C46 55.31(12)
C49 Th3 C46 73.63(9)
C37 Th3 C46 91.24(10)
C43 Th3 C46 74.07(11)
C35 Th3 C46 146.53(10)
C45 Th3 C46 29.01(11)
C39 Th3 C46 74.64(10)
C42 Th3 C46 147.98(10)
C50 Th3 C46 80.32(9)
C38 Th3 C46 73.81(9)
C1 N1 Th1 176.3(3)
C2 N2 Th1 175.4(3)
C63 N3 C55 106.6(2)
C63 N3 C59 110.1(2)
C55 N3 C59 111.1(2)
C63 N3 C51 111.0(2)
C55 N3 C51 111.5(2)
C59 N3 C51 106.7(2)
C71 N4 C67 110.8(2)
C71 N4 C75 111.3(2)
C67 N4 C75 106.8(2)
C71 N4 C79 106.4(2)
C67 N4 C79 110.2(2)
C75 N4 C79 111.4(2)
C87 N5 C83 116.2(4)
N1 C1 Th2 173.7(3)
N2 C2 Th3 175.9(3)
C10 C3 C4 134.7(3)
C10 C3 Th1 78.21(18)
C4 C3 Th1 73.94(17)
C10 C3 H3 112.7
C4 C3 H3 112.7
Th1 C3 H3 128.6
C5 C4 C3 133.8(3)
C5 C4 Th1 74.74(17)
C3 C4 Th1 77.24(18)
C5 C4 H4 113.1
C3 C4 H4 113.1
Th1 C4 H4 128.1
C4 C5 C6 136.0(3)
C4 C5 Th1 76.26(17)
C6 C5 Th1 76.86(17)
C4 C5 H5 112.0
C6 C5 H5 112.0
Th1 C5 H5 128.3
C7 C6 C5 135.6(3)
C7 C6 Th1 76.08(17)
C5 C6 Th1 74.05(17)
C7 C6 H6 112.2
C5 C6 H6 112.2
Th1 C6 H6 133.0
C6 C7 C8 133.8(3)
C6 C7 Th1 75.27(18)
C8 C7 Th1 76.83(18)
C6 C7 H7 113.1
C8 C7 H7 113.1
Th1 C7 H7 128.0
C9 C8 C7 134.7(3)
C9 C8 Th1 77.75(19)
C7 C8 Th1 74.50(18)
C9 C8 H8 112.7
C7 C8 H8 112.7
Th1 C8 H8 128.5
C8 C9 C10 135.8(3)
C8 C9 Th1 74.32(18)
C10 C9 Th1 75.97(18)
C8 C9 H9 112.1
C10 C9 H9 112.1
Th1 C9 H9 132.9
C3 C10 C9 135.3(3)
C3 C10 Th1 73.63(17)
C9 C10 Th1 75.96(18)
C3 C10 H10 112.4
C9 C10 H10 112.4
Th1 C10 H10 133.6
C12 C11 C18 134.4(3)
C12 C11 Th1 72.69(19)
C18 C11 Th1 78.76(19)
C12 C11 H11 112.8
C18 C11 H11 112.8
Th1 C11 H11 129.5
C11 C12 C13 134.9(4)
C11 C12 Th1 78.9(2)
C13 C12 Th1 75.87(19)
C11 C12 H12 112.6
C13 C12 H12 112.6
Th1 C12 H12 124.7
C14 C13 C12 134.9(4)
C14 C13 Th1 75.5(2)
C12 C13 Th1 74.9(2)
C14 C13 H13 112.6
C12 C13 H13 112.6
Th1 C13 H13 131.6
C13 C14 C15 136.0(3)
C13 C14 Th1 75.73(19)
C15 C14 Th1 76.9(2)
C13 C14 H14 112.0
C15 C14 H14 112.0
Th1 C14 H14 129.2
C14 C15 C16 134.9(3)
C14 C15 Th1 74.49(19)
C16 C15 Th1 77.2(2)
C14 C15 H15 112.5
C16 C15 H15 112.5
Th1 C15 H15 129.7
C15 C16 C17 134.3(3)
C15 C16 Th1 74.41(19)
C17 C16 Th1 78.5(2)
C15 C16 H16 112.9
C17 C16 H16 112.9
Th1 C16 H16 127.0
C18 C17 C16 134.8(3)
C18 C17 Th1 76.5(2)
C16 C17 Th1 73.15(19)
C18 C17 H17 112.6
C16 C17 H17 112.6
Th1 C17 H17 133.0
C17 C18 C11 135.4(3)
C17 C18 Th1 75.98(19)
C11 C18 Th1 73.11(19)
C17 C18 H18 112.3
C11 C18 H18 112.3
Th1 C18 H18 134.6
C20 C19 C26 136.6(3)
C20 C19 Th2 74.97(19)
C26 C19 Th2 73.79(18)
C20 C19 H19 111.7
C26 C19 H19 111.7
Th2 C19 H19 136.8
C19 C20 C21 133.7(3)
C19 C20 Th2 76.20(19)
C21 C20 Th2 74.8(2)
C19 C20 H20 113.1
C21 C20 H20 113.1
Th2 C20 H20 129.5
C22 C21 C20 134.6(3)
C22 C21 Th2 77.3(2)
C20 C21 Th2 75.75(19)
C22 C21 H21 112.7
C20 C21 H21 112.7
Th2 C21 H21 127.2
C21 C22 C23 135.8(3)
C21 C22 Th2 74.1(2)
C23 C22 Th2 76.48(19)
C21 C22 H22 112.1
C23 C22 H22 112.1
Th2 C22 H22 132.4
C22 C23 C24 135.6(3)
C22 C23 Th2 74.8(2)
C24 C23 Th2 73.38(18)
C22 C23 H23 112.2
C24 C23 H23 112.2
Th2 C23 H23 136.5
C23 C24 C25 134.5(3)
C23 C24 Th2 77.68(19)
C25 C24 Th2 73.63(17)
C23 C24 H24 112.8
C25 C24 H24 112.8
Th2 C24 H24 129.8
C26 C25 C24 133.5(3)
C26 C25 Th2 75.89(17)
C24 C25 Th2 76.65(17)
C26 C25 H25 113.2
C24 C25 H25 113.2
Th2 C25 H25 127.0
C19 C26 C25 134.9(3)
C19 C26 Th2 76.99(18)
C25 C26 Th2 74.31(17)
C19 C26 H26 112.6
C25 C26 H26 112.6
Th2 C26 H26 130.2
C28 C27 C34 135.4(3)
C28 C27 Th2 75.40(19)
C34 C27 Th2 75.0(2)
C28 C27 H27 112.3
C34 C27 H27 112.3
Th2 C27 H27 132.3
C27 C28 C29 136.1(3)
C27 C28 Th2 75.73(19)
C29 C28 Th2 73.09(18)
C27 C28 H28 111.9
C29 C28 H28 111.9
Th2 C28 H28 136.0
C28 C29 C30 135.1(3)
C28 C29 Th2 77.59(18)
C30 C29 Th2 74.88(18)
C28 C29 H29 112.5
C30 C29 H29 112.5
Th2 C29 H29 128.5
C29 C30 C31 132.2(3)
C29 C30 Th2 75.32(17)
C31 C30 Th2 76.37(17)
C29 C30 H30 113.9
C31 C30 H30 113.9
Th2 C30 H30 127.2
C32 C31 C30 136.5(3)
C32 C31 Th2 77.27(17)
C30 C31 Th2 73.86(17)
C32 C31 H31 111.7
C30 C31 H31 111.7
Th2 C31 H31 132.3
C31 C32 C33 135.8(3)
C31 C32 Th2 73.93(18)
C33 C32 Th2 75.19(17)
C31 C32 H32 112.1
C33 C32 H32 112.1
Th2 C32 H32 135.0
C32 C33 C34 134.7(3)
C32 C33 Th2 75.82(18)
C34 C33 Th2 75.00(19)
C32 C33 H33 112.6
C34 C33 H33 112.6
Th2 C33 H33 130.8
C27 C34 C33 133.6(3)
C27 C34 Th2 76.0(2)
C33 C34 Th2 75.88(19)
C27 C34 H34 113.2
C33 C34 H34 113.2
Th2 C34 H34 128.1
C42 C35 C36 135.6(3)
C42 C35 Th3 76.04(18)
C36 C35 Th3 74.46(18)
C42 C35 H35 112.2
C36 C35 H35 112.2
Th3 C35 H35 132.4
C35 C36 C37 133.7(3)
C35 C36 Th3 76.14(18)
C37 C36 Th3 75.56(18)
C35 C36 H36 113.2
C37 C36 H36 113.2
Th3 C36 H36 128.4
C38 C37 C36 134.2(3)
C38 C37 Th3 76.68(18)
C36 C37 Th3 74.90(18)
C38 C37 H37 112.9
C36 C37 H37 112.9
Th3 C37 H37 129.1
C39 C38 C37 135.8(3)
C39 C38 Th3 74.95(17)
C37 C38 Th3 74.17(17)
C39 C38 H38 112.1
C37 C38 H38 112.1
Th3 C38 H38 135.1
C38 C39 C40 135.9(3)
C38 C39 Th3 76.13(18)
C40 C39 Th3 73.88(17)
C38 C39 H39 112.1
C40 C39 H39 112.1
Th3 C39 H39 133.5
C39 C40 C41 134.2(3)
C39 C40 Th3 76.91(18)
C41 C40 Th3 75.57(18)
C39 C40 H40 112.9
C41 C40 H40 112.9
Th3 C40 H40 127.6
C40 C41 C42 134.0(3)
C40 C41 Th3 75.00(18)
C42 C41 Th3 76.91(18)
C40 C41 H41 113.0
C42 C41 H41 113.0
Th3 C41 H41 128.4
C35 C42 C41 136.0(3)
C35 C42 Th3 75.04(18)
C41 C42 Th3 73.78(17)
C35 C42 H42 112.0
C41 C42 H42 112.0
Th3 C42 H42 135.9
C50 C43 C44 134.5(3)
C50 C43 Th3 76.40(18)
C44 C43 Th3 75.01(19)
C50 C43 H43 112.7
C44 C43 H43 112.7
Th3 C43 H43 129.7
C45 C44 C43 133.6(3)
C45 C44 Th3 76.4(2)
C43 C44 Th3 75.77(19)
C45 C44 H44 113.2
C43 C44 H44 113.2
Th3 C44 H44 127.7
C44 C45 C46 135.9(3)
C44 C45 Th3 74.65(18)
C46 C45 Th3 76.18(18)
C44 C45 H45 112.0
C46 C45 H45 112.0
Th3 C45 H45 132.1
C47 C46 C45 135.7(3)
C47 C46 Th3 73.88(17)
C45 C46 Th3 74.81(18)
C47 C46 H46 112.2
C45 C46 H46 112.2
Th3 C46 H46 135.7
C46 C47 C48 134.4(3)
C46 C47 Th3 77.11(19)
C48 C47 Th3 74.63(17)
C46 C47 H47 112.8
C48 C47 H47 112.8
Th3 C47 H47 129.1
C49 C48 C47 133.5(3)
C49 C48 Th3 76.30(18)
C47 C48 Th3 75.75(18)
C49 C48 H48 113.2
C47 C48 H48 113.2
Th3 C48 H48 127.7
C48 C49 C50 135.9(3)
C48 C49 Th3 74.63(17)
C50 C49 Th3 76.56(18)
C48 C49 H49 112.0
C50 C49 H49 112.0
Th3 C49 H49 131.5
C43 C50 C49 135.8(3)
C43 C50 Th3 74.56(18)
C49 C50 Th3 74.35(17)
C43 C50 H50 112.1
C49 C50 H50 112.1
Th3 C50 H50 135.4
N3 C51 C52 115.1(2)
N3 C51 H51A 108.5
C52 C51 H51A 108.5
N3 C51 H51B 108.5
C52 C51 H51B 108.5
H51A C51 H51B 107.5
C53 C52 C51 110.3(2)
C53 C52 H52A 109.6
C51 C52 H52A 109.6
C53 C52 H52B 109.6
C51 C52 H52B 109.6
H52A C52 H52B 108.1
C52 C53 C54 111.6(3)
C52 C53 H53A 109.3
C54 C53 H53A 109.3
C52 C53 H53B 109.3
C54 C53 H53B 109.3
H53A C53 H53B 108.0
C53 C54 H54A 109.5
C53 C54 H54B 109.5
H54A C54 H54B 109.5
C53 C54 H54C 109.5
H54A C54 H54C 109.5
H54B C54 H54C 109.5
C56 C55 N3 116.1(2)
C56 C55 H55A 108.3
N3 C55 H55A 108.3
C56 C55 H55B 108.3
N3 C55 H55B 108.3
H55A C55 H55B 107.4
C55 C56 C57 110.0(2)
C55 C56 H56A 109.7
C57 C56 H56A 109.7
C55 C56 H56B 109.7
C57 C56 H56B 109.7
H56A C56 H56B 108.2
C58 C57 C56 112.1(3)
C58 C57 H57A 109.2
C56 C57 H57A 109.2
C58 C57 H57B 109.2
C56 C57 H57B 109.2
H57A C57 H57B 107.9
C57 C58 H58A 109.5
C57 C58 H58B 109.5
H58A C58 H58B 109.5
C57 C58 H58C 109.5
H58A C58 H58C 109.5
H58B C58 H58C 109.5
N3 C59 C60 116.1(2)
N3 C59 H59A 108.3
C60 C59 H59A 108.3
N3 C59 H59B 108.3
C60 C59 H59B 108.3
H59A C59 H59B 107.4
C59 C60 C61 110.5(2)
C59 C60 H60A 109.6
C61 C60 H60A 109.6
C59 C60 H60B 109.6
C61 C60 H60B 109.6
H60A C60 H60B 108.1
C62 C61 C60 112.9(3)
C62 C61 H61A 109.0
C60 C61 H61A 109.0
C62 C61 H61B 109.0
C60 C61 H61B 109.0
H61A C61 H61B 107.8
C61 C62 H62A 109.5
C61 C62 H62B 109.5
H62A C62 H62B 109.5
C61 C62 H62C 109.5
H62A C62 H62C 109.5
H62B C62 H62C 109.5
N3 C63 C64 115.9(2)
N3 C63 H63A 108.3
C64 C63 H63A 108.3
N3 C63 H63B 108.3
C64 C63 H63B 108.3
H63A C63 H63B 107.4
C65 C64 C63 110.7(3)
C65 C64 H64A 109.5
C63 C64 H64A 109.5
C65 C64 H64B 109.5
C63 C64 H64B 109.5
H64A C64 H64B 108.1
C66 C65 C64 112.2(3)
C66 C65 H65A 109.2
C64 C65 H65A 109.2
C66 C65 H65B 109.2
C64 C65 H65B 109.2
H65A C65 H65B 107.9
C65 C66 H66A 109.5
C65 C66 H66B 109.5
H66A C66 H66B 109.5
C65 C66 H66C 109.5
H66A C66 H66C 109.5
H66B C66 H66C 109.5
C68 C67 N4 115.2(2)
C68 C67 H67A 108.5
N4 C67 H67A 108.5
C68 C67 H67B 108.5
N4 C67 H67B 108.5
H67A C67 H67B 107.5
C67 C68 C69 112.1(3)
C67 C68 H68A 109.2
C69 C68 H68A 109.2
C67 C68 H68B 109.2
C69 C68 H68B 109.2
H68A C68 H68B 107.9
C68 C69 C70 110.7(3)
C68 C69 H69A 109.5
C70 C69 H69A 109.5
C68 C69 H69B 109.5
C70 C69 H69B 109.5
H69A C69 H69B 108.1
C69 C70 H70A 109.5
C69 C70 H70B 109.5
H70A C70 H70B 109.5
C69 C70 H70C 109.5
H70A C70 H70C 109.5
H70B C70 H70C 109.5
C72 C71 N4 115.8(2)
C72 C71 H71A 108.3
N4 C71 H71A 108.3
C72 C71 H71B 108.3
N4 C71 H71B 108.3
H71A C71 H71B 107.4
C71 C72 C73 110.3(2)
C71 C72 H72A 109.6
C73 C72 H72A 109.6
C71 C72 H72B 109.6
C73 C72 H72B 109.6
H72A C72 H72B 108.1
C74 C73 C72 112.8(3)
C74 C73 H73A 109.0
C72 C73 H73A 109.0
C74 C73 H73B 109.0
C72 C73 H73B 109.0
H73A C73 H73B 107.8
C73 C74 H74A 109.5
C73 C74 H74B 109.5
H74A C74 H74B 109.5
C73 C74 H74C 109.5
H74A C74 H74C 109.5
H74B C74 H74C 109.5
C76 C75 N4 115.1(2)
C76 C75 H75A 108.5
N4 C75 H75A 108.5
C76 C75 H75B 108.5
N4 C75 H75B 108.5
H75A C75 H75B 107.5
C75 C76 C77 111.5(3)
C75 C76 H76A 109.3
C77 C76 H76A 109.3
C75 C76 H76B 109.3
C77 C76 H76B 109.3
H76A C76 H76B 108.0
C78 C77 C76 112.7(3)
C78 C77 H77A 109.0
C76 C77 H77A 109.0
C78 C77 H77B 109.0
C76 C77 H77B 109.0
H77A C77 H77B 107.8
C77 C78 H78A 109.5
C77 C78 H78B 109.5
H78A C78 H78B 109.5
C77 C78 H78C 109.5
H78A C78 H78C 109.5
H78B C78 H78C 109.5
C80 C79 N4 115.9(2)
C80 C79 H79A 108.3
N4 C79 H79A 108.3
C80 C79 H79B 108.3
N4 C79 H79B 108.3
H79A C79 H79B 107.4
C79 C80 C81 112.5(3)
C79 C80 H80A 109.1
C81 C80 H80A 109.1
C79 C80 H80B 109.1
C81 C80 H80B 109.1
H80A C80 H80B 107.8
C80 C81 C82 108.9(3)
C80 C81 H81A 109.9
C82 C81 H81A 109.9
C80 C81 H81B 109.9
C82 C81 H81B 109.9
H81A C81 H81B 108.3
C81 C82 H82A 109.5
C81 C82 H82B 109.5
H82A C82 H82B 109.5
C81 C82 H82C 109.5
H82A C82 H82C 109.5
H82B C82 H82C 109.5
N5 C83 C84 124.8(4)
N5 C83 H83 117.6
C84 C83 H83 117.6
C85 C84 C83 118.9(4)
C85 C84 H84 120.5
C83 C84 H84 120.5
C84 C85 C86 118.0(4)
C84 C85 H85 121.0
C86 C85 H85 121.0
C85 C86 C87 118.3(4)
C85 C86 H86 120.9
C87 C86 H86 120.9
N5 C87 C86 123.8(4)
N5 C87 H87 118.1
C86 C87 H87 118.1

loop_
_geom_bond_atom_site_label_1
_geom_bond_atom_site_label_2
_geom_bond_distance
Th1 N1 2.601(3)
Th1 N2 2.612(3)
Th1 C12 2.763(3)
Th1 C14 2.773(3)
Th1 C5 2.774(3)
Th1 C13 2.775(3)
Th1 C4 2.793(3)
Th1 C15 2.802(3)
Th1 C6 2.810(3)
Th1 C7 2.820(3)
Th1 C3 2.835(3)
Th1 C16 2.837(3)
Th1 C11 2.840(3)
Th1 C8 2.849(3)
Th1 C9 2.892(3)
Th1 C10 2.892(3)
Th1 C17 2.905(3)
Th1 C18 2.911(3)
Th2 C1 2.608(3)
Th2 C30 2.720(3)
Th2 C25 2.724(3)
Th2 C29 2.726(3)
Th2 C26 2.744(3)
Th2 C31 2.752(3)
Th2 C21 2.757(3)
Th2 C24 2.763(3)
Th2 C20 2.769(3)
Th2 C34 2.775(3)
Th2 C28 2.782(3)
Th2 C19 2.785(3)
Th2 C33 2.786(3)
Th2 C27 2.787(3)
Th2 C32 2.794(3)
Th2 C22 2.796(3)
Th2 C23 2.817(3)
Th3 C2 2.610(3)
Th3 C48 2.747(3)
Th3 C40 2.748(3)
Th3 C41 2.755(3)
Th3 C47 2.761(3)
Th3 C36 2.761(3)
Th3 C44 2.763(3)
Th3 C49 2.768(3)
Th3 C37 2.769(3)
Th3 C43 2.772(3)
Th3 C35 2.782(3)
Th3 C45 2.784(3)
Th3 C39 2.786(3)
Th3 C42 2.795(3)
Th3 C50 2.795(3)
Th3 C38 2.801(3)
Th3 C46 2.802(3)
N1 C1 1.160(4)
N2 C2 1.160(4)
N3 C63 1.517(4)
N3 C55 1.517(4)
N3 C59 1.520(3)
N3 C51 1.525(3)
N4 C71 1.516(4)
N4 C67 1.517(3)
N4 C75 1.522(3)
N4 C79 1.523(3)
N5 C87 1.308(5)
N5 C83 1.309(5)
C3 C10 1.394(5)
C3 C4 1.401(4)
C3 H3 0.9300
C4 C5 1.394(4)
C4 H4 0.9300
C5 C6 1.403(4)
C5 H5 0.9300
C6 C7 1.393(4)
C6 H6 0.9300
C7 C8 1.404(4)
C7 H7 0.9300
C8 C9 1.386(5)
C8 H8 0.9300
C9 C10 1.403(5)
C9 H9 0.9300
C10 H10 0.9300
C11 C12 1.379(5)
C11 C18 1.399(6)
C11 H11 0.9300
C12 C13 1.395(5)
C12 H12 0.9300
C13 C14 1.376(5)
C13 H13 0.9300
C14 C15 1.377(5)
C14 H14 0.9300
C15 C16 1.385(5)
C15 H15 0.9300
C16 C17 1.407(5)
C16 H16 0.9300
C17 C18 1.386(5)
C17 H17 0.9300
C18 H18 0.9300
C19 C20 1.383(5)
C19 C26 1.395(5)
C19 H19 0.9300
C20 C21 1.404(5)
C20 H20 0.9300
C21 C22 1.372(6)
C21 H21 0.9300
C22 C23 1.391(5)
C22 H22 0.9300
C23 C24 1.395(5)
C23 H23 0.9300
C24 C25 1.407(5)
C24 H24 0.9300
C25 C26 1.406(5)
C25 H25 0.9300
C26 H26 0.9300
C27 C28 1.388(5)
C27 C34 1.394(5)
C27 H27 0.9300
C28 C29 1.395(5)
C28 H28 0.9300
C29 C30 1.401(5)
C29 H29 0.9300
C30 C31 1.406(5)
C30 H30 0.9300
C31 C32 1.380(5)
C31 H31 0.9300
C32 C33 1.396(5)
C32 H32 0.9300
C33 C34 1.398(5)
C33 H33 0.9300
C34 H34 0.9300
C35 C42 1.393(5)
C35 C36 1.407(5)
C35 H35 0.9300
C36 C37 1.410(5)
C36 H36 0.9300
C37 C38 1.402(5)
C37 H37 0.9300
C38 C39 1.395(5)
C38 H38 0.9300
C39 C40 1.396(4)
C39 H39 0.9300
C40 C41 1.398(4)
C40 H40 0.9300
C41 C42 1.405(5)
C41 H41 0.9300
C42 H42 0.9300
C43 C50 1.396(5)
C43 C44 1.396(5)
C43 H43 0.9300
C44 C45 1.387(5)
C44 H44 0.9300
C45 C46 1.399(5)
C45 H45 0.9300
C46 C47 1.394(5)
C46 H46 0.9300
C47 C48 1.408(5)
C47 H47 0.9300
C48 C49 1.384(5)
C48 H48 0.9300
C49 C50 1.397(5)
C49 H49 0.9300
C50 H50 0.9300
C51 C52 1.528(4)
C51 H51A 0.9700
C51 H51B 0.9700
C52 C53 1.521(4)
C52 H52A 0.9700
C52 H52B 0.9700
C53 C54 1.538(4)
C53 H53A 0.9700
C53 H53B 0.9700
C54 H54A 0.9600
C54 H54B 0.9600
C54 H54C 0.9600
C55 C56 1.511(4)
C55 H55A 0.9700
C55 H55B 0.9700
C56 C57 1.528(4)
C56 H56A 0.9700
C56 H56B 0.9700
C57 C58 1.499(5)
C57 H57A 0.9700
C57 H57B 0.9700
C58 H58A 0.9600
C58 H58B 0.9600
C58 H58C 0.9600
C59 C60 1.527(4)
C59 H59A 0.9700
C59 H59B 0.9700
C60 C61 1.529(4)
C60 H60A 0.9700
C60 H60B 0.9700
C61 C62 1.515(5)
C61 H61A 0.9700
C61 H61B 0.9700
C62 H62A 0.9600
C62 H62B 0.9600
C62 H62C 0.9600
C63 C64 1.521(4)
C63 H63A 0.9700
C63 H63B 0.9700
C64 C65 1.512(4)
C64 H64A 0.9700
C64 H64B 0.9700
C65 C66 1.509(5)
C65 H65A 0.9700
C65 H65B 0.9700
C66 H66A 0.9600
C66 H66B 0.9600
C66 H66C 0.9600
C67 C68 1.514(4)
C67 H67A 0.9700
C67 H67B 0.9700
C68 C69 1.515(4)
C68 H68A 0.9700
C68 H68B 0.9700
C69 C70 1.528(5)
C69 H69A 0.9700
C69 H69B 0.9700
C70 H70A 0.9600
C70 H70B 0.9600
C70 H70C 0.9600
C71 C72 1.511(4)
C71 H71A 0.9700
C71 H71B 0.9700
C72 C73 1.529(4)
C72 H72A 0.9700
C72 H72B 0.9700
C73 C74 1.521(4)
C73 H73A 0.9700
C73 H73B 0.9700
C74 H74A 0.9600
C74 H74B 0.9600
C74 H74C 0.9600
C75 C76 1.519(4)
C75 H75A 0.9700
C75 H75B 0.9700
C76 C77 1.526(4)
C76 H76A 0.9700
C76 H76B 0.9700
C77 C78 1.507(5)
C77 H77A 0.9700
C77 H77B 0.9700
C78 H78A 0.9600
C78 H78B 0.9600
C78 H78C 0.9600
C79 C80 1.513(4)
C79 H79A 0.9700
C79 H79B 0.9700
C80 C81 1.513(5)
C80 H80A 0.9700
C80 H80B 0.9700
C81 C82 1.552(6)
C81 H81A 0.9700
C81 H81B 0.9700
C82 H82A 0.9600
C82 H82B 0.9600
C82 H82C 0.9600
C83 C84 1.357(5)
C83 H83 0.9300
C84 C85 1.354(5)
C84 H84 0.9300
C85 C86 1.375(6)
C85 H85 0.9300
C86 C87 1.378(6)
C86 H86 0.9300
C87 H87 0.9300
